data_7713445
loop_
_publ_author_name
'Kirk, Ryan M.'
'Hill, Anthony F.'

_publ_section_title
;
 Bridging arsolido complexes.
;
_journal_name_full 'Dalton transactions (Cambridge, England : 2003)'
_journal_paper_doi 10.1039/d3dt01364b
_journal_year 2023
_chemical_formula_moiety 'C21 H17 As Cr Mo O8'
_chemical_formula_sum 'C21 H17 As Cr Mo O8'
_chemical_formula_weight 620.21
_chemical_properties_physical Air-sensitive
_space_group_crystal_system triclinic
_space_group_IT_number 2
_space_group_name_Hall '-P 1'
_space_group_name_H-M_alt 'P -1'
_atom_sites_solution_hydrogens geom
_atom_sites_solution_primary dual
_audit_creation_date 2022-01-29
_audit_creation_method
;
Olex2 1.3
(compiled 2020.11.12 svn.r5f609507 for OlexSys, GUI svn.r6408)
;
_audit_update_record
;
2022-01-29 deposited with the CCDC.	2023-07-12 downloaded from the CCDC.
;
_cell_angle_alpha 77.541(3)
_cell_angle_beta 70.581(3)
_cell_angle_gamma 61.676(3)
_cell_formula_units_Z 2
_cell_length_a 10.0861(3)
_cell_length_b 10.5319(4)
_cell_length_c 13.2660(5)
_cell_measurement_reflns_used 6590
_cell_measurement_temperature 150.01(10)
_cell_measurement_theta_max 73.0550
_cell_measurement_theta_min 4.7690
_cell_volume 1167.06(8)
_computing_cell_refinement 'CrysAlisPro 1.171.40.82a (Rigaku OD, 2020)'
_computing_data_collection 'CrysAlisPro 1.171.40.82a (Rigaku OD, 2020)'
_computing_data_reduction 'CrysAlisPro 1.171.40.82a (Rigaku OD, 2020)'
_computing_molecular_graphics 'Olex2 1.3 (Dolomanov et al., 2009)'
_computing_publication_material 'Olex2 1.3 (Dolomanov et al., 2009)'
_computing_structure_refinement 'SHELXL 2018/3 (Sheldrick, 2015)'
_computing_structure_solution 'ShelXT (Sheldrick, 2015)'
_diffrn_ambient_environment N~2~
_diffrn_ambient_temperature 150.01(10)
_diffrn_detector 'CCD plate'
_diffrn_detector_area_resol_mean 8.1297
_diffrn_detector_type EosS2
_diffrn_measured_fraction_theta_full 0.999
_diffrn_measured_fraction_theta_max 0.994
_diffrn_measurement_details
;
List of Runs (angles in degrees, time in seconds):

  # Type    Start    End  Width  t~exp~   \w     \q     \k     \f   Frames
#--------------------------------------------------------------------------
  1  \w    -84.00 -13.00   1.00    1.00    --  -36.63 125.00 120.00   71
  2  \w    -52.00   2.00   1.00    1.00    --  -36.63  38.00 120.00   54
  3  \w   -107.00  -7.00   1.00    1.00    --  -36.63 -19.00 -60.00  100
  4  \w     74.00 102.00   1.00    1.00    --   36.63  57.00 -90.00   28
  5  \w     22.00  99.00   1.00    1.00    --   36.63  57.00 120.00   77
  6  \w    -18.00  54.00   1.00    1.00    --   36.63 -77.00-120.00   72
  7  \w     36.00  88.00   1.00    1.00    --   36.63-125.00  30.00   52
  8  \w     54.00  98.00   1.00    2.00    --  109.00 -95.00  90.00   44
  9  \w     63.00  93.00   1.00    2.00    --  109.00 -95.00 -90.00   30
 10  \w     40.00 129.00   1.00    2.00    --  109.00 -30.00-150.00   89
 11  \w    104.00 161.00   1.00    2.00    --  109.00 111.00 150.00   57
 12  \w    152.00 178.00   1.00    2.00    --  109.00 111.00  60.00   26
 13  \w     40.00 120.00   1.00    2.00    --  109.00 -30.00  90.00   80
 14  \w     56.00  81.00   1.00    2.00    --  109.00-111.00  60.00   25
 15  \w     76.00 109.00   1.00    2.00    --  109.00-111.00 150.00   33
 16  \w     40.00 129.00   1.00    2.00    --  109.00 -30.00   0.00   89
 17  \w     41.00  72.00   1.00    2.00    --  109.00-111.00-120.00   31
 18  \w     80.00 109.00   1.00    2.00    --  109.00-111.00-150.00   29
 19  \w     80.00 108.00   1.00    2.00    --  109.00-111.00  30.00   28
 20  \w     67.00 108.00   1.00    2.00    --  109.00-111.00 -30.00   41
 21  \w    114.00 153.00   1.00    2.00    --  109.00  61.00 150.00   39
 22  \w     84.00 149.00   1.00    2.00    --  109.00  15.00 -30.00   65
 23  \w    118.00 151.00   1.00    2.00    --  109.00 111.00 120.00   33
 24  \w     42.00  70.00   1.00    2.00    --  109.00 -77.00  30.00   28
 25  \w     93.00 119.00   1.00    2.00    --  109.00 -77.00  30.00   26
 26  \w    128.00 154.00   1.00    2.00    --  109.00 111.00  90.00   26
 27  \w    120.00 145.00   1.00    2.00    --  109.00 178.00  90.00   25
 28  \w     75.00 106.00   1.00    2.00    --  109.00-111.00 -90.00   31
 29  \w     50.00  94.00   1.00    2.00    --  109.00 -15.00 -60.00   44
 30  \w    112.00 145.00   1.00    2.00    --  109.00 -15.00 -60.00   33
 31  \w     44.00  69.00   1.00    2.00    --  109.00 -95.00 -30.00   25
 32  \w     68.00 125.00   1.00    2.00    --  109.00 -77.00-180.00   57
 33  \w    100.00 126.00   1.00    2.00    --  109.00 -61.00  60.00   26
 34  \w     81.00 118.00   1.00    2.00    --  109.00 -61.00 -90.00   37
 35  \w     64.00 100.00   1.00    2.00    --  109.00 -95.00  60.00   36
 36  \w     84.00 109.00   1.00    2.00    --  109.00-111.00-180.00   25
 37  \w     95.00 172.00   1.00    2.00    --  109.00  45.00-120.00   77
 38  \w     42.00  67.00   1.00    2.00    --  109.00-111.00 -60.00   25
 39  \w     65.00  91.00   1.00    2.00    --  109.00 -61.00  60.00   26
 40  \w    145.00 170.00   1.00    2.00    --  109.00 111.00-120.00   25
 41  \w    144.00 169.00   1.00    2.00    --  109.00 111.00   0.00   25
 42  \w    116.00 141.00   1.00    2.00    --  109.00 178.00 -90.00   25
 43  \w     43.00  68.00   1.00    2.00    --  109.00 -77.00 120.00   25
 44  \w     79.00 104.00   1.00    2.00    --  109.00  15.00 -60.00   25
 45  \w    138.00 164.00   1.00    2.00    --  109.00  15.00 -60.00   26
 46  \w    128.00 166.00   1.00    2.00    --  109.00  77.00-180.00   38
;
_diffrn_measurement_device 'four-circle diffractometer'
_diffrn_measurement_device_type 'SuperNova, Dual, Cu at home/near, EosS2'
_diffrn_measurement_method '\w scans'
_diffrn_orient_matrix_type 'CrysAlisPro convention (1999,Acta A55,543-557)'
_diffrn_orient_matrix_UB_11 -0.0204483000
_diffrn_orient_matrix_UB_12 0.1099934000
_diffrn_orient_matrix_UB_13 0.0705547000
_diffrn_orient_matrix_UB_21 -0.1062168000
_diffrn_orient_matrix_UB_22 0.1240675000
_diffrn_orient_matrix_UB_23 -0.0639842000
_diffrn_orient_matrix_UB_31 -0.1439852000
_diffrn_orient_matrix_UB_32 -0.0160295000
_diffrn_orient_matrix_UB_33 0.0785120000
_diffrn_radiation_monochromator mirror
_diffrn_radiation_probe x-ray
_diffrn_radiation_type 'Cu K\a'
_diffrn_radiation_wavelength 1.54184
_diffrn_reflns_av_R_equivalents 0.0293
_diffrn_reflns_av_unetI/netI 0.0348
_diffrn_reflns_Laue_measured_fraction_full 0.999
_diffrn_reflns_Laue_measured_fraction_max 0.994
_diffrn_reflns_limit_h_max 10
_diffrn_reflns_limit_h_min -12
_diffrn_reflns_limit_k_max 13
_diffrn_reflns_limit_k_min -13
_diffrn_reflns_limit_l_max 16
_diffrn_reflns_limit_l_min -16
_diffrn_reflns_number 11692
_diffrn_reflns_point_group_measured_fraction_full 0.999
_diffrn_reflns_point_group_measured_fraction_max 0.994
_diffrn_reflns_theta_full 67.684
_diffrn_reflns_theta_max 73.294
_diffrn_reflns_theta_min 3.541
_diffrn_source 'micro-focus sealed X-ray tube'
_diffrn_source_type 'SuperNova (Cu) X-ray Source'
_exptl_absorpt_coefficient_mu 10.200
_exptl_absorpt_correction_T_max 0.52082
_exptl_absorpt_correction_T_min 0.47990
_exptl_absorpt_correction_type sphere
_exptl_absorpt_process_details
;
CrysAlisPro 1.171.40.82a (Rigaku Oxford Diffraction, 2020)
Spherical absorption correction
using equivalent radius and absorption coefficient.
Empirical absorption correction using spherical harmonics,
implemented in SCALE3 ABSPACK scaling algorithm.
;
_exptl_crystal_colour yellow
_exptl_crystal_colour_primary yellow
_exptl_crystal_density_diffrn 1.765
_exptl_crystal_description prism
_exptl_crystal_F_000 612
_exptl_crystal_recrystallization_method 'Re-crystallisation from solvent: CHCl2/n-heptane'
_exptl_crystal_size_max 0.139
_exptl_crystal_size_mid 0.107
_exptl_crystal_size_min 0.044
_exptl_crystal_size_rad 0.047
_refine_diff_density_max 0.957
_refine_diff_density_min -0.670
_refine_diff_density_rms 0.087
_refine_ls_extinction_method none
_refine_ls_goodness_of_fit_ref 1.043
_refine_ls_hydrogen_treatment constr
_refine_ls_matrix_type full
_refine_ls_number_parameters 293
_refine_ls_number_reflns 4647
_refine_ls_number_restraints 0
_refine_ls_restrained_S_all 1.043
_refine_ls_R_factor_all 0.0296
_refine_ls_R_factor_gt 0.0273
_refine_ls_shift/su_max 0.002
_refine_ls_shift/su_mean 0.000
_refine_ls_structure_factor_coef Fsqd
_refine_ls_weighting_details 'w=1/[\s^2^(Fo^2^)+(0.0408P)^2^+0.2024P] where P=(Fo^2^+2Fc^2^)/3'
_refine_ls_weighting_scheme calc
_refine_ls_wR_factor_gt 0.0681
_refine_ls_wR_factor_ref 0.0698
_reflns_Friedel_coverage 0.000
_reflns_number_gt 4337
_reflns_number_total 4647
_reflns_threshold_expression 'I > 2\s(I)'
_cod_data_source_file d3dt01364b2.cif
_cod_data_source_block rmk_234_b_scale
_cod_database_code 7713445
_shelx_shelxl_version_number 2018/3
_chemical_oxdiff_formula C24H24As1Mo1Mn1O5
_chemical_oxdiff_usercomment 'hot hexane recryst'
_shelx_space_group_comment
;
The symmetry employed for this shelxl refinement is uniquely defined
by the following loop, which should always be used as a source of
symmetry information in preference to the above space-group names.
They are only intended as comments.
;
_reflns_odcompleteness_completeness 99.93
_reflns_odcompleteness_iscentric 1
_reflns_odcompleteness_theta 68.13
_olex2_refinement_description
;
1. Fixed Uiso
 At 1.2 times of:
  All C(H) groups
 At 1.5 times of:
  All C(H,H,H) groups
2.a Aromatic/amide H refined with riding coordinates:
 C16(H16), C12(H12), C15(H15), C14(H14), C13(H13)
2.b Idealised Me refined as rotating group:
 C8(H8a,H8b,H8c), C11(H11a,H11b,H11c), C10(H10a,H10b,H10c), C9(H9a,H9b,H9c)
;
_ins_header
;
TITL RMK_234_B_scale in P-1 
REM P-1 (#2 in standard setting)
CELL 1.54184  10.086103  10.531855  13.266042  77.5411  70.5810  61.6757
ZERR    2.00   0.000290   0.000370   0.000451   0.0029   0.0028   0.0033
LATT  1
SFAC C H O Mn As Mo
UNIT 48.00 48.00 10.00 2.00 2.00 2.00
TREF
HKLF 4
END
;
_olex2_submission_special_instructions 'No special instructions were received'
_oxdiff_exptl_absorpt_empirical_details
;
Empirical correction (ABSPACK) includes:
- Absorption correction using spherical harmonics
- Frame scaling
;
_oxdiff_exptl_absorpt_empirical_full_max 1.356
_oxdiff_exptl_absorpt_empirical_full_min 0.785

loop_
_space_group_symop_operation_xyz
'x, y, z'
'-x, -y, -z'

loop_
_atom_site_label
_atom_site_type_symbol
_atom_site_fract_x
_atom_site_fract_y
_atom_site_fract_z
_atom_site_U_iso_or_equiv
_atom_site_adp_type
_atom_site_occupancy
_atom_site_site_symmetry_order
_atom_site_calc_flag
_atom_site_refinement_flags_posn
_atom_site_refinement_flags_adp
_atom_site_refinement_flags_occupancy
_atom_site_disorder_assembly
_atom_site_disorder_group
Mo1 Mo 1.04763(2) 0.49886(2) 0.24558(2) 0.01941(7) Uani 1 1 d . . . . .
As1 As 0.78699(3) 0.74610(3) 0.25555(2) 0.01813(7) Uani 1 1 d . . . . .
Cr1 Cr 0.51253(4) 0.77059(4) 0.33086(3) 0.02138(10) Uani 1 1 d . . . . .
O7 O 0.5097(3) 0.8001(3) 0.55485(16) 0.0398(5) Uani 1 1 d . . . . .
O3 O 0.8450(2) 0.5115(3) 0.48419(15) 0.0367(5) Uani 1 1 d . . . . .
O1 O 0.8600(3) 0.4586(3) 0.11859(19) 0.0440(5) Uani 1 1 d . . . . .
O6 O 0.6228(3) 0.4465(2) 0.3807(2) 0.0488(6) Uani 1 1 d . . . . .
O8 O 0.4314(3) 1.0877(2) 0.2632(2) 0.0488(6) Uani 1 1 d . . . . .
O2 O 1.0897(3) 0.1807(2) 0.3168(2) 0.0524(6) Uani 1 1 d . . . . .
O4 O 0.1764(3) 0.8294(3) 0.4310(2) 0.0534(7) Uani 1 1 d . . . . .
O5 O 0.4812(4) 0.7333(4) 0.1203(2) 0.0635(8) Uani 1 1 d . . . . .
C5 C 0.8170(3) 0.9911(3) 0.2407(2) 0.0294(5) Uani 1 1 d . . . . .
C6 C 0.8056(3) 0.9799(3) 0.1343(2) 0.0300(6) Uani 1 1 d . . . . .
C3 C 0.9172(3) 0.5085(3) 0.3968(2) 0.0266(5) Uani 1 1 d . . . . .
C7 C 0.8028(3) 0.8591(3) 0.11994(19) 0.0263(5) Uani 1 1 d . . . . .
C16 C 1.2122(3) 0.5831(3) 0.2680(2) 0.0270(5) Uani 1 1 d . . . . .
H16 H 1.188885 0.625568 0.330104 0.032 Uiso 1 1 calc R . . . .
C21 C 0.4600(3) 0.9693(3) 0.2898(2) 0.0319(6) Uani 1 1 d . . . . .
C1 C 0.9273(3) 0.4754(3) 0.1645(2) 0.0300(5) Uani 1 1 d . . . . .
C19 C 0.5823(3) 0.5680(3) 0.3623(2) 0.0302(5) Uani 1 1 d . . . . .
C20 C 0.5155(3) 0.7891(3) 0.4692(2) 0.0269(5) Uani 1 1 d . . . . .
C4 C 0.8156(3) 0.8816(3) 0.3142(2) 0.0251(5) Uani 1 1 d . . . . .
C12 C 1.1666(3) 0.6563(3) 0.1736(2) 0.0272(5) Uani 1 1 d . . . . .
H12 H 1.107715 0.755395 0.163064 0.033 Uiso 1 1 calc R . . . .
C8 C 0.8286(3) 0.8632(3) 0.4268(2) 0.0314(6) Uani 1 1 d . . . . .
H8A H 0.726301 0.893214 0.475944 0.047 Uiso 1 1 calc GR . . . .
H8B H 0.875542 0.921301 0.432430 0.047 Uiso 1 1 calc GR . . . .
H8C H 0.892270 0.763444 0.443849 0.047 Uiso 1 1 calc GR . . . .
C15 C 1.2989(3) 0.4349(3) 0.2512(2) 0.0298(5) Uani 1 1 d . . . . .
H15 H 1.343299 0.362024 0.300252 0.036 Uiso 1 1 calc R . . . .
C2 C 1.0770(3) 0.2941(3) 0.2907(2) 0.0317(6) Uani 1 1 d . . . . .
C14 C 1.3067(3) 0.4158(3) 0.1460(2) 0.0320(6) Uani 1 1 d . . . . .
H14 H 1.356345 0.328280 0.114396 0.038 Uiso 1 1 calc R . . . .
C18 C 0.4976(4) 0.7483(4) 0.1981(2) 0.0368(6) Uani 1 1 d . . . . .
C13 C 1.2258(3) 0.5532(3) 0.0981(2) 0.0320(6) Uani 1 1 d . . . . .
H13 H 1.213666 0.572435 0.029069 0.038 Uiso 1 1 calc R . . . .
C17 C 0.3047(3) 0.8067(3) 0.3916(2) 0.0341(6) Uani 1 1 d . . . . .
C11 C 0.7891(4) 0.8235(4) 0.0212(2) 0.0377(6) Uani 1 1 d . . . . .
H11A H 0.809052 0.723869 0.027906 0.057 Uiso 1 1 calc GR . . . .
H11B H 0.863939 0.840142 -0.040360 0.057 Uiso 1 1 calc GR . . . .
H11C H 0.685583 0.883873 0.013100 0.057 Uiso 1 1 calc GR . . . .
C10 C 0.7936(4) 1.1040(4) 0.0500(3) 0.0455(8) Uani 1 1 d . . . . .
H10A H 0.699954 1.188804 0.075460 0.068 Uiso 1 1 calc GR . . . .
H10B H 0.790476 1.079271 -0.014465 0.068 Uiso 1 1 calc GR . . . .
H10C H 0.882785 1.122760 0.035346 0.068 Uiso 1 1 calc GR . . . .
C9 C 0.8291(4) 1.1201(4) 0.2603(3) 0.0481(8) Uani 1 1 d . . . . .
H9A H 0.917991 1.128104 0.208362 0.072 Uiso 1 1 calc GR . . . .
H9B H 0.841114 1.108511 0.330966 0.072 Uiso 1 1 calc GR . . . .
H9C H 0.735904 1.205975 0.253975 0.072 Uiso 1 1 calc GR . . . .

loop_
_atom_site_aniso_label
_atom_site_aniso_U_11
_atom_site_aniso_U_22
_atom_site_aniso_U_33
_atom_site_aniso_U_23
_atom_site_aniso_U_13
_atom_site_aniso_U_12
Mo1 0.01980(10) 0.01701(10) 0.02018(10) -0.00160(7) -0.00552(7) -0.00684(7)
As1 0.01904(13) 0.01594(13) 0.01872(12) -0.00061(9) -0.00452(9) -0.00769(10)
Cr1 0.01934(19) 0.0199(2) 0.0260(2) -0.00277(15) -0.00526(14) -0.00946(15)
O7 0.0381(11) 0.0530(14) 0.0289(10) -0.0101(9) -0.0041(8) -0.0207(10)
O3 0.0346(10) 0.0490(13) 0.0229(9) 0.0058(8) -0.0071(8) -0.0192(9)
O1 0.0445(12) 0.0503(14) 0.0492(12) -0.0190(10) -0.0202(10) -0.0189(11)
O6 0.0585(15) 0.0255(12) 0.0568(14) -0.0042(10) -0.0025(11) -0.0220(11)
O8 0.0312(11) 0.0241(11) 0.0781(17) 0.0072(10) -0.0143(10) -0.0064(9)
O2 0.0407(12) 0.0242(11) 0.094(2) 0.0085(11) -0.0245(12) -0.0160(10)
O4 0.0269(11) 0.0632(17) 0.0745(17) -0.0245(13) 0.0009(10) -0.0247(11)
O5 0.0683(18) 0.111(3) 0.0394(13) -0.0092(14) -0.0182(12) -0.0576(19)
C5 0.0203(11) 0.0222(12) 0.0419(14) -0.0064(10) 0.0000(10) -0.0102(10)
C6 0.0196(11) 0.0240(13) 0.0342(13) 0.0044(10) -0.0005(9) -0.0071(10)
C3 0.0258(12) 0.0261(13) 0.0285(13) 0.0046(9) -0.0127(10) -0.0109(10)
C7 0.0210(11) 0.0277(13) 0.0224(11) 0.0049(9) -0.0032(9) -0.0089(10)
C16 0.0299(12) 0.0311(14) 0.0262(11) -0.0025(10) -0.0057(9) -0.0191(11)
C21 0.0208(12) 0.0269(14) 0.0445(15) -0.0003(11) -0.0085(10) -0.0087(10)
C1 0.0277(12) 0.0239(13) 0.0331(13) -0.0072(10) -0.0066(10) -0.0059(10)
C19 0.0318(13) 0.0280(14) 0.0313(12) -0.0061(10) -0.0008(10) -0.0167(11)
C20 0.0217(11) 0.0256(12) 0.0314(13) -0.0042(10) -0.0025(9) -0.0108(10)
C4 0.0204(11) 0.0236(12) 0.0307(12) -0.0082(9) -0.0020(9) -0.0098(9)
C12 0.0232(11) 0.0248(12) 0.0303(12) 0.0039(10) -0.0038(9) -0.0126(10)
C8 0.0280(13) 0.0360(15) 0.0343(13) -0.0132(11) -0.0054(10) -0.0149(11)
C15 0.0230(11) 0.0301(14) 0.0365(13) 0.0062(10) -0.0121(10) -0.0125(10)
C2 0.0242(12) 0.0228(13) 0.0477(15) 0.0004(11) -0.0112(11) -0.0101(10)
C14 0.0221(12) 0.0313(14) 0.0357(14) -0.0117(11) 0.0022(10) -0.0090(11)
C18 0.0349(14) 0.0471(18) 0.0358(14) -0.0016(12) -0.0104(11) -0.0236(13)
C13 0.0318(13) 0.0452(17) 0.0215(11) 0.0017(11) -0.0044(10) -0.0224(12)
C17 0.0287(14) 0.0324(15) 0.0447(15) -0.0088(12) -0.0073(11) -0.0154(12)
C11 0.0420(15) 0.0441(17) 0.0248(12) 0.0050(11) -0.0108(11) -0.0189(13)
C10 0.0372(15) 0.0307(16) 0.0523(18) 0.0181(13) -0.0065(13) -0.0143(13)
C9 0.0501(19) 0.0320(16) 0.063(2) -0.0118(14) 0.0053(15) -0.0286(15)

loop_
_atom_type_symbol
_atom_type_description
_atom_type_scat_dispersion_real
_atom_type_scat_dispersion_imag
_atom_type_scat_source
C C 0.0181 0.0091 'International Tables Vol C Tables 4.2.6.8 and 6.1.1.4'
H H 0.0000 0.0000 'International Tables Vol C Tables 4.2.6.8 and 6.1.1.4'
As As -0.9300 1.0051 'International Tables Vol C Tables 4.2.6.8 and 6.1.1.4'
Cr Cr -0.1635 2.4439 'International Tables Vol C Tables 4.2.6.8 and 6.1.1.4'
Mo Mo -0.0483 2.7339 'International Tables Vol C Tables 4.2.6.8 and 6.1.1.4'
O O 0.0492 0.0322 'International Tables Vol C Tables 4.2.6.8 and 6.1.1.4'

loop_
_exptl_crystal_face_index_h
_exptl_crystal_face_index_k
_exptl_crystal_face_index_l
_exptl_crystal_face_perp_dist
6 4 2 0.0505
4 2 -5 0.0513
-3 -3 -8 0.0491
-6 -4 1 0.0513
2 2 9 0.0752
0 -6 -1 0.0239
0 6 1 0.0202
0 1 -8 0.0262

loop_
_geom_angle_atom_site_label_1
_geom_angle_atom_site_label_2
_geom_angle_atom_site_label_3
_geom_angle
_geom_angle_site_symmetry_1
_geom_angle_site_symmetry_3
_geom_angle_publ_flag
C3 Mo1 As1 73.01(7) . . ?
C3 Mo1 C16 97.44(10) . . ?
C3 Mo1 C12 120.60(10) . . ?
C3 Mo1 C15 106.90(10) . . ?
C3 Mo1 C2 76.04(12) . . ?
C3 Mo1 C14 141.04(10) . . ?
C3 Mo1 C13 154.75(11) . . ?
C16 Mo1 As1 99.81(7) . . ?
C16 Mo1 C12 35.11(9) . . ?
C16 Mo1 C13 58.51(9) . . ?
C1 Mo1 As1 73.73(8) . . ?
C1 Mo1 C3 104.01(11) . . ?
C1 Mo1 C16 154.35(10) . . ?
C1 Mo1 C12 119.58(10) . . ?
C1 Mo1 C15 143.04(11) . . ?
C1 Mo1 C2 77.63(11) . . ?
C1 Mo1 C14 108.51(10) . . ?
C1 Mo1 C13 97.85(10) . . ?
C12 Mo1 As1 82.23(6) . . ?
C15 Mo1 As1 134.91(7) . . ?
C15 Mo1 C16 35.16(10) . . ?
C15 Mo1 C12 58.47(9) . . ?
C15 Mo1 C14 35.80(10) . . ?
C15 Mo1 C13 58.79(9) . . ?
C2 Mo1 As1 130.56(8) . . ?
C2 Mo1 C16 121.82(11) . . ?
C2 Mo1 C12 147.20(10) . . ?
C2 Mo1 C15 90.60(10) . . ?
C2 Mo1 C14 90.43(10) . . ?
C2 Mo1 C13 121.59(11) . . ?
C14 Mo1 As1 136.63(7) . . ?
C14 Mo1 C16 58.92(10) . . ?
C14 Mo1 C12 58.46(10) . . ?
C14 Mo1 C13 35.15(10) . . ?
C13 Mo1 As1 101.75(8) . . ?
C13 Mo1 C12 34.92(10) . . ?
Cr1 As1 Mo1 125.646(14) . . ?
C7 As1 Mo1 109.88(7) . . ?
C7 As1 Cr1 109.33(7) . . ?
C7 As1 C4 88.01(12) . . ?
C4 As1 Mo1 106.27(8) . . ?
C4 As1 Cr1 111.22(7) . . ?
C21 Cr1 As1 82.71(8) . . ?
C21 Cr1 C19 174.86(12) . . ?
C19 Cr1 As1 92.63(8) . . ?
C20 Cr1 As1 90.17(7) . . ?
C20 Cr1 C21 92.37(12) . . ?
C20 Cr1 C19 89.81(12) . . ?
C18 Cr1 As1 93.74(9) . . ?
C18 Cr1 C21 89.58(14) . . ?
C18 Cr1 C19 88.56(13) . . ?
C18 Cr1 C20 175.83(11) . . ?
C17 Cr1 As1 174.05(9) . . ?
C17 Cr1 C21 92.49(12) . . ?
C17 Cr1 C19 92.29(12) . . ?
C17 Cr1 C20 86.50(12) . . ?
C17 Cr1 C18 89.74(13) . . ?
C6 C5 C9 119.7(3) . . ?
C4 C5 C6 116.2(2) . . ?
C4 C5 C9 124.1(3) . . ?
C5 C6 C10 119.5(3) . . ?
C7 C6 C5 117.0(2) . . ?
C7 C6 C10 123.5(3) . . ?
O3 C3 Mo1 178.5(2) . . ?
C6 C7 As1 108.79(19) . . ?
C6 C7 C11 127.1(2) . . ?
C11 C7 As1 123.5(2) . . ?
C12 C16 Mo1 73.07(14) . . ?
C15 C16 Mo1 71.55(15) . . ?
C15 C16 C12 107.9(2) . . ?
O8 C21 Cr1 178.4(3) . . ?
O1 C1 Mo1 178.4(3) . . ?
O6 C19 Cr1 179.1(3) . . ?
O7 C20 Cr1 176.3(2) . . ?
C5 C4 As1 109.3(2) . . ?
C5 C4 C8 127.6(2) . . ?
C8 C4 As1 123.08(19) . . ?
C16 C12 Mo1 71.82(14) . . ?
C13 C12 Mo1 72.51(15) . . ?
C13 C12 C16 108.3(2) . . ?
C16 C15 Mo1 73.29(15) . . ?
C16 C15 C14 108.0(2) . . ?
C14 C15 Mo1 72.17(15) . . ?
O2 C2 Mo1 178.4(3) . . ?
C15 C14 Mo1 72.03(14) . . ?
C13 C14 Mo1 73.82(15) . . ?
C13 C14 C15 107.9(2) . . ?
O5 C18 Cr1 176.1(3) . . ?
C12 C13 Mo1 72.57(14) . . ?
C14 C13 Mo1 71.03(14) . . ?
C14 C13 C12 107.8(2) . . ?
O4 C17 Cr1 178.7(3) . . ?

loop_
_geom_bond_atom_site_label_1
_geom_bond_atom_site_label_2
_geom_bond_distance
_geom_bond_site_symmetry_2
_geom_bond_publ_flag
Mo1 As1 2.6703(3) . ?
Mo1 C3 1.993(3) . ?
Mo1 C16 2.338(2) . ?
Mo1 C1 1.990(3) . ?
Mo1 C12 2.355(2) . ?
Mo1 C15 2.316(2) . ?
Mo1 C2 2.013(3) . ?
Mo1 C14 2.318(2) . ?
Mo1 C13 2.354(2) . ?
As1 Cr1 2.5145(4) . ?
As1 C7 1.935(2) . ?
As1 C4 1.935(3) . ?
Cr1 C21 1.899(3) . ?
Cr1 C19 1.899(3) . ?
Cr1 C20 1.899(3) . ?
Cr1 C18 1.889(3) . ?
Cr1 C17 1.855(3) . ?
O7 C20 1.146(3) . ?
O3 C3 1.144(3) . ?
O1 C1 1.139(4) . ?
O6 C19 1.140(4) . ?
O8 C21 1.140(4) . ?
O2 C2 1.127(4) . ?
O4 C17 1.147(4) . ?
O5 C18 1.151(4) . ?
C5 C6 1.486(4) . ?
C5 C4 1.342(4) . ?
C5 C9 1.503(4) . ?
C6 C7 1.342(4) . ?
C6 C10 1.511(4) . ?
C7 C11 1.501(4) . ?
C16 C12 1.416(4) . ?
C16 C15 1.406(4) . ?
C4 C8 1.506(4) . ?
C12 C13 1.413(4) . ?
C15 C14 1.424(4) . ?
C14 C13 1.411(4) . ?

loop_
_exptl_oxdiff_crystal_face_indexfrac_h
_exptl_oxdiff_crystal_face_indexfrac_k
_exptl_oxdiff_crystal_face_indexfrac_l
_exptl_oxdiff_crystal_face_x
_exptl_oxdiff_crystal_face_y
_exptl_oxdiff_crystal_face_z
6.4035 4.1635 1.8612 0.4583 -0.2827 -0.8426
3.8307 1.8281 -4.9007 -0.2230 0.1335 -0.9656
-2.8166 -2.6732 -8.4604 -0.8334 0.5088 -0.2158
-5.8615 -3.5254 0.8890 -0.2052 0.1283 0.9703
1.9252 2.1301 8.5324 0.7969 -0.4862 0.3586
0.3042 -5.8603 -0.5210 -0.6876 -0.7261 0.0092
-0.3042 5.8603 0.5210 0.6876 0.7261 -0.0092
0.0433 1.0938 -7.8516 -0.4345 0.6335 -0.6402
